data_7203627
loop_
_publ_author_name
'Lu, Zhenda'
'Wen, Lili'
'Yao, Jing'
'Zhu, Huizhen'
'Meng, Qingjin'

_publ_section_title
;
 Two types of novel layer framework structures assembled from
 5-sulfosalicylic acid and lanthanide ions
;
_journal_issue 11
_journal_name_full CrystEngComm
_journal_page_first 847
_journal_paper_doi 10.1039/b612147k
_journal_volume 8
_journal_year 2006
_chemical_formula_moiety 'C7 H7 Dy O8 S, H2 O'
_chemical_formula_sum 'C7 H9 Dy O9 S'
_chemical_formula_weight 431.70
_chemical_name_systematic
;
?
;
_space_group_IT_number 14
_symmetry_cell_setting monoclinic
_symmetry_space_group_name_Hall '-P 2yn'
_symmetry_space_group_name_H-M 'P 1 21/n 1'
_atom_sites_solution_hydrogens geom
_atom_sites_solution_primary direct
_atom_sites_solution_secondary difmap
_audit_creation_method SHELXL-97
_cell_angle_alpha 90.00
_cell_angle_beta 100.771(4)
_cell_angle_gamma 90.00
_cell_formula_units_Z 4
_cell_length_a 8.7988(17)
_cell_length_b 8.7709(17)
_cell_length_c 14.151(3)
_cell_measurement_temperature 298(2)
_cell_volume 1072.8(4)
_computing_cell_refinement SMART
_computing_data_collection 'SMART (Bruker, 2000)'
_computing_data_reduction 'SAINT (Bruker, 2000)'
_computing_molecular_graphics SHELXTL
_computing_publication_material SHELXTL
_computing_structure_refinement SHELXTL
_computing_structure_solution 'SHELXTL (Bruker, 2000)'
_diffrn_ambient_temperature 298(2)
_diffrn_measured_fraction_theta_full 1.000
_diffrn_measured_fraction_theta_max 1.000
_diffrn_radiation_monochromator graphite
_diffrn_radiation_source 'fine-focus sealed tube'
_diffrn_radiation_type MoK\a
_diffrn_radiation_wavelength 0.71073
_diffrn_reflns_av_R_equivalents 0.0341
_diffrn_reflns_av_sigmaI/netI 0.0406
_diffrn_reflns_limit_h_max 10
_diffrn_reflns_limit_h_min -9
_diffrn_reflns_limit_k_max 6
_diffrn_reflns_limit_k_min -10
_diffrn_reflns_limit_l_max 15
_diffrn_reflns_limit_l_min -17
_diffrn_reflns_number 5672
_diffrn_reflns_theta_full 26.00
_diffrn_reflns_theta_max 26.00
_diffrn_reflns_theta_min 2.53
_exptl_absorpt_coefficient_mu 7.200
_exptl_absorpt_correction_T_max 0.49
_exptl_absorpt_correction_T_min 0.37
_exptl_absorpt_correction_type multi-scan
_exptl_absorpt_process_details 'SADABS(Bruker, 2000)'
_exptl_crystal_colour colorless
_exptl_crystal_density_diffrn 2.673
_exptl_crystal_density_method 'not measured'
_exptl_crystal_description block
_exptl_crystal_F_000 820
_exptl_crystal_size_max 0.15
_exptl_crystal_size_mid 0.12
_exptl_crystal_size_min 0.10
_refine_diff_density_max 1.075
_refine_diff_density_min -2.308
_refine_diff_density_rms 0.218
_refine_ls_extinction_method none
_refine_ls_goodness_of_fit_ref 1.067
_refine_ls_hydrogen_treatment constr
_refine_ls_matrix_type full
_refine_ls_number_parameters 163
_refine_ls_number_reflns 2112
_refine_ls_number_restraints 0
_refine_ls_restrained_S_all 1.067
_refine_ls_R_factor_all 0.0591
_refine_ls_R_factor_gt 0.0488
_refine_ls_shift/su_max 0.000
_refine_ls_shift/su_mean 0.000
_refine_ls_structure_factor_coef Fsqd
_refine_ls_weighting_details 'calc w=1/[\s^2^(Fo^2^)+(0.0700P)^2^+1.7700P] where P=(Fo^2^+2Fc^2^)/3'
_refine_ls_weighting_scheme calc
_refine_ls_wR_factor_gt 0.1111
_refine_ls_wR_factor_ref 0.1142
_reflns_number_gt 1751
_reflns_number_total 2112
_reflns_threshold_expression >2sigma(I)
_cod_data_source_file b612147k.txt
_cod_data_source_block dy1
_cod_depositor_comments
;
The following automatic conversions were performed:
'_symmetry_cell_setting' value 'Monoclinic' changed to 'monoclinic'
according to '/home/saulius/struct/CIF-dictionaries/cif_core.dic'
dictionary named 'cif_core.dic' version 2.4.1 from 2010-06-29.

Automatic conversion script
Id: cif_fix_enum 1527 2010-12-29 10:47:43Z saulius 
;
_cod_original_sg_symbol_H-M 'P 21/n'
_cod_database_code 7203627

loop_
_symmetry_equiv_pos_as_xyz
'x, y, z'
'-x+1/2, y+1/2, -z+1/2'
'-x, -y, -z'
'x-1/2, -y-1/2, z-1/2'

loop_
_atom_site_label
_atom_site_type_symbol
_atom_site_fract_x
_atom_site_fract_y
_atom_site_fract_z
_atom_site_U_iso_or_equiv
_atom_site_adp_type
_atom_site_occupancy
_atom_site_symmetry_multiplicity
_atom_site_calc_flag
_atom_site_refinement_flags
_atom_site_disorder_assembly
_atom_site_disorder_group
C1 C 0.4658(9) 0.6672(9) -0.1457(6) 0.0290(18) Uani 1 1 d . . .
C2 C 0.4496(10) 0.5215(10) -0.1889(6) 0.0316(18) Uani 1 1 d . . .
C3 C 0.3537(10) 0.4181(10) -0.1532(6) 0.0331(19) Uani 1 1 d . . .
H3A H 0.3372 0.3228 -0.1821 0.040 Uiso 1 1 calc R . .
C4 C 0.2830(10) 0.4514(9) -0.0774(6) 0.0329(19) Uani 1 1 d . . .
H4A H 0.2213 0.3791 -0.0548 0.039 Uiso 1 1 calc R . .
C5 C 0.3041(10) 0.5942(11) -0.0346(6) 0.0352(19) Uani 1 1 d . . .
C6 C 0.3932(10) 0.7006(11) -0.0689(6) 0.0347(19) Uani 1 1 d . . .
H6A H 0.4055 0.7966 -0.0406 0.042 Uiso 1 1 calc R . .
C7 C 0.5537(10) 0.7935(10) -0.1792(6) 0.0318(18) Uani 1 1 d . . .
Dy1 Dy 0.26088(5) 0.95830(5) 0.21946(3) 0.03107(17) Uani 1 1 d . . .
O1 O 0.5322(7) 0.9268(7) -0.1555(4) 0.0323(14) Uani 1 1 d . . .
O2 O 0.6567(6) 0.7667(7) -0.2304(4) 0.0299(12) Uani 1 1 d . . .
O3 O 0.5181(7) 0.4816(7) -0.2619(4) 0.0330(13) Uani 1 1 d . . .
O4 O 0.2930(7) 0.7712(7) 0.1069(4) 0.0333(13) Uani 1 1 d . . .
O5 O 0.1953(7) 0.5166(7) 0.1164(4) 0.0296(12) Uani 1 1 d . . .
O6 O 0.0503(7) 0.6988(7) 0.0076(4) 0.0344(13) Uani 1 1 d . . .
O7 O 0.4820(7) 0.8233(7) 0.2972(4) 0.0344(13) Uani 1 1 d . . .
H7A H 0.4750 0.8082 0.3556 0.041 Uiso 1 1 d R . .
H7B H 0.4878 0.7381 0.2695 0.041 Uiso 1 1 d R . .
O8 O 0.1442(7) 1.0618(7) 0.0696(4) 0.0359(14) Uani 1 1 d . . .
H8B H 0.2041 1.1287 0.0531 0.043 Uiso 1 1 d R . .
H8C H 0.1292 0.9913 0.0277 0.043 Uiso 1 1 d R . .
O9 O 0.2537(8) 0.0514(7) 0.9048(5) 0.0423(16) Uani 1 1 d . . .
H9A H 0.1909 0.0972 0.8610 0.051 Uiso 1 1 d R . .
H9B H 0.3413 0.0952 0.9128 0.051 Uiso 1 1 d R . .
S1 S 0.2025(3) 0.6489(2) 0.05484(15) 0.0313(5) Uani 1 1 d . . .

loop_
_atom_site_aniso_label
_atom_site_aniso_U_11
_atom_site_aniso_U_22
_atom_site_aniso_U_33
_atom_site_aniso_U_23
_atom_site_aniso_U_13
_atom_site_aniso_U_12
C1 0.028(4) 0.028(4) 0.028(4) -0.004(3) -0.002(3) -0.009(3)
C2 0.034(4) 0.028(4) 0.033(4) 0.005(4) 0.007(4) 0.006(4)
C3 0.030(4) 0.031(4) 0.037(5) -0.005(4) 0.006(4) 0.003(3)
C4 0.032(5) 0.031(5) 0.037(5) -0.001(4) 0.009(4) -0.008(4)
C5 0.032(5) 0.036(5) 0.036(4) -0.006(4) 0.001(4) -0.001(4)
C6 0.036(5) 0.032(5) 0.037(4) 0.000(4) 0.010(4) 0.003(4)
C7 0.029(4) 0.031(4) 0.037(4) 0.000(4) 0.012(4) 0.001(3)
Dy1 0.0354(3) 0.0283(2) 0.0296(2) -0.00054(17) 0.00622(16) -0.00072(16)
O1 0.034(3) 0.034(3) 0.035(3) 0.004(2) 0.020(3) -0.001(2)
O2 0.031(3) 0.030(3) 0.031(3) 0.003(2) 0.012(2) -0.002(2)
O3 0.033(3) 0.033(3) 0.037(3) -0.004(3) 0.015(3) 0.000(3)
O4 0.038(3) 0.031(3) 0.031(3) -0.003(3) 0.009(2) -0.004(3)
O5 0.031(3) 0.031(3) 0.029(3) -0.002(2) 0.010(2) -0.002(2)
O6 0.037(3) 0.032(3) 0.034(3) 0.001(3) 0.007(3) 0.004(3)
O7 0.037(3) 0.033(3) 0.034(3) -0.005(3) 0.010(3) 0.003(3)
O8 0.036(3) 0.035(3) 0.038(3) 0.001(3) 0.010(3) -0.002(3)
O9 0.044(4) 0.050(4) 0.033(3) 0.001(3) 0.007(3) -0.004(3)
S1 0.0361(11) 0.0295(11) 0.0285(10) -0.0002(8) 0.0063(8) 0.0001(9)

loop_
_atom_type_symbol
_atom_type_description
_atom_type_scat_dispersion_real
_atom_type_scat_dispersion_imag
_atom_type_scat_source
C C 0.0033 0.0016 'International Tables Vol C Tables 4.2.6.8 and 6.1.1.4'
H H 0.0000 0.0000 'International Tables Vol C Tables 4.2.6.8 and 6.1.1.4'
O O 0.0106 0.0060 'International Tables Vol C Tables 4.2.6.8 and 6.1.1.4'
S S 0.1246 0.1234 'International Tables Vol C Tables 4.2.6.8 and 6.1.1.4'
Dy Dy -0.1892 4.4098 'International Tables Vol C Tables 4.2.6.8 and 6.1.1.4'

loop_
_geom_angle_atom_site_label_1
_geom_angle_atom_site_label_2
_geom_angle_atom_site_label_3
_geom_angle
_geom_angle_site_symmetry_1
_geom_angle_site_symmetry_3
_geom_angle_publ_flag
C6 C1 C2 120.4(8) . . ?
C6 C1 C7 115.9(8) . . ?
C2 C1 C7 123.7(8) . . ?
O3 C2 C3 120.0(8) . . ?
O3 C2 C1 123.3(8) . . ?
C3 C2 C1 116.7(8) . . ?
C4 C3 C2 122.6(8) . . ?
C4 C3 H3A 118.7 . . ?
C2 C3 H3A 118.7 . . ?
C3 C4 C5 119.4(8) . . ?
C3 C4 H4A 120.3 . . ?
C5 C4 H4A 120.3 . . ?
C6 C5 C4 120.1(8) . . ?
C6 C5 S1 118.4(7) . . ?
C4 C5 S1 121.2(7) . . ?
C5 C6 C1 120.8(8) . . ?
C5 C6 H6A 119.6 . . ?
C1 C6 H6A 119.6 . . ?
O1 C7 O2 119.0(8) . . ?
O1 C7 C1 120.3(7) . . ?
O2 C7 C1 120.7(8) . . ?
O1 C7 Dy1 56.9(4) . 3_675 ?
O2 C7 Dy1 62.2(4) . 3_675 ?
C1 C7 Dy1 173.0(6) . 3_675 ?
O3 Dy1 O5 79.5(2) 4_576 2 ?
O3 Dy1 O4 118.6(2) 4_576 . ?
O5 Dy1 O4 144.2(2) 2 . ?
O3 Dy1 O2 74.3(2) 4_576 4_576 ?
O5 Dy1 O2 83.4(2) 2 4_576 ?
O4 Dy1 O2 73.68(18) . 4_576 ?
O3 Dy1 O8 75.7(2) 4_576 . ?
O5 Dy1 O8 140.5(2) 2 . ?
O4 Dy1 O8 75.3(2) . . ?
O2 Dy1 O8 117.9(2) 4_576 . ?
O3 Dy1 O7 140.8(2) 4_576 . ?
O5 Dy1 O7 71.3(2) 2 . ?
O4 Dy1 O7 76.8(2) . . ?
O2 Dy1 O7 76.8(2) 4_576 . ?
O8 Dy1 O7 142.4(2) . . ?
O3 Dy1 O1 138.1(2) 4_576 3_675 ?
O5 Dy1 O1 106.6(2) 2 3_675 ?
O4 Dy1 O1 80.9(2) . 3_675 ?
O2 Dy1 O1 146.7(2) 4_576 3_675 ?
O8 Dy1 O1 74.5(2) . 3_675 ?
O7 Dy1 O1 76.7(2) . 3_675 ?
O3 Dy1 O2 92.1(2) 4_576 3_675 ?
O5 Dy1 O2 74.75(19) 2 3_675 ?
O4 Dy1 O2 130.11(18) . 3_675 ?
O2 Dy1 O2 156.13(8) 4_576 3_675 ?
O8 Dy1 O2 76.01(19) . 3_675 ?
O7 Dy1 O2 104.40(19) . 3_675 ?
O1 Dy1 O2 52.43(19) 3_675 3_675 ?
O3 Dy1 C7 115.8(2) 4_576 3_675 ?
O5 Dy1 C7 92.1(2) 2 3_675 ?
O4 Dy1 C7 104.7(2) . 3_675 ?
O2 Dy1 C7 168.1(2) 4_576 3_675 ?
O8 Dy1 C7 72.2(2) . 3_675 ?
O7 Dy1 C7 91.4(2) . 3_675 ?
O1 Dy1 C7 25.6(2) 3_675 3_675 ?
O2 Dy1 C7 26.9(2) 3_675 3_675 ?
C7 O1 Dy1 97.4(5) . 3_675 ?
C7 O2 Dy1 133.1(5) . 4_675 ?
C7 O2 Dy1 90.9(5) . 3_675 ?
Dy1 O2 Dy1 134.6(2) 4_675 3_675 ?
C2 O3 Dy1 126.9(5) . 4_675 ?
S1 O4 Dy1 137.6(4) . . ?
S1 O5 Dy1 138.5(4) . 2_545 ?
Dy1 O7 H7A 109.1 . . ?
Dy1 O7 H7B 109.9 . . ?
H7A O7 H7B 109.5 . . ?
Dy1 O8 H8B 108.9 . . ?
Dy1 O8 H8C 109.4 . . ?
H8B O8 H8C 109.5 . . ?
H9A O9 H9B 109.5 . . ?
O6 S1 O4 112.5(4) . . ?
O6 S1 O5 112.1(3) . . ?
O4 S1 O5 111.4(3) . . ?
O6 S1 C5 107.6(4) . . ?
O4 S1 C5 105.3(4) . . ?
O5 S1 C5 107.4(4) . . ?

loop_
_geom_bond_atom_site_label_1
_geom_bond_atom_site_label_2
_geom_bond_distance
_geom_bond_site_symmetry_2
_geom_bond_publ_flag
C1 C6 1.391(12) . ?
C1 C2 1.412(12) . ?
C1 C7 1.479(11) . ?
C2 O3 1.335(10) . ?
C2 C3 1.396(12) . ?
C3 C4 1.368(12) . ?
C3 H3A 0.9300 . ?
C4 C5 1.388(12) . ?
C4 H4A 0.9300 . ?
C5 C6 1.365(13) . ?
C5 S1 1.748(9) . ?
C6 H6A 0.9300 . ?
C7 O1 1.240(10) . ?
C7 O2 1.284(10) . ?
C7 Dy1 2.841(9) 3_675 ?
Dy1 O3 2.264(6) 4_576 ?
Dy1 O5 2.338(6) 2 ?
Dy1 O4 2.340(6) . ?
Dy1 O2 2.342(6) 4_576 ?
Dy1 O8 2.358(6) . ?
Dy1 O7 2.366(6) . ?
Dy1 O1 2.401(5) 3_675 ?
Dy1 O2 2.515(6) 3_675 ?
Dy1 C7 2.841(9) 3_675 ?
O1 Dy1 2.401(5) 3_675 ?
O2 Dy1 2.342(6) 4_675 ?
O2 Dy1 2.515(6) 3_675 ?
O3 Dy1 2.264(6) 4_675 ?
O4 S1 1.453(6) . ?
O5 S1 1.460(6) . ?
O5 Dy1 2.338(6) 2_545 ?
O6 S1 1.448(6) . ?
O7 H7A 0.8499 . ?
O7 H7B 0.8501 . ?
O8 H8B 0.8499 . ?
O8 H8C 0.8500 . ?
O9 H9A 0.8500 . ?
O9 H9B 0.8500 . ?
